data_4500883
loop_
_publ_author_name
'Ghosh, Totan'
'Chattopadhyay, Tanmay'
'Das, Sudhanshu'
'Mondal, Sandip'
'Suresh, Eringathodi'
'Zangrando, Ennio'
'Das, Debasis'

_publ_section_title
;
 Thiocyanate and Dicyanamide Anion Controlled Nuclearity in Mn, Co, Ni,
 Cu, and Zn Metal Complexes with Hemilabile Ligand 2-Benzoylpyridine
;
_journal_issue 7
_journal_name_full 'Crystal Growth &amp; Design'
_journal_page_first 3198
_journal_paper_doi 10.1021/cg2004485
_journal_volume 11
_journal_year 2011
_chemical_formula_sum 'C16 H9 Co N7 O'
_chemical_formula_weight 374.23
_chemical_name_systematic
;
 ?
;
_space_group_IT_number 19
_symmetry_cell_setting orthorhombic
_symmetry_space_group_name_Hall 'P 2ac 2ab'
_symmetry_space_group_name_H-M 'P 21 21 21'
_atom_sites_solution_hydrogens geom
_atom_sites_solution_primary direct
_atom_sites_solution_secondary difmap
_audit_creation_method SHELXL-97
_cell_angle_alpha 90.00
_cell_angle_beta 90.00
_cell_angle_gamma 90.00
_cell_formula_units_Z 4
_cell_length_a 8.4837(2)
_cell_length_b 12.7231(2)
_cell_length_c 15.5816(3)
_cell_measurement_temperature 293(2)
_cell_volume 1681.86(6)
_computing_cell_refinement 'BRUKER SMART'
_computing_data_collection 'BRUKER SMART'
_computing_data_reduction 'BRUKER SAINT'
_computing_molecular_graphics 'Ortep3 for Windows (Farrugia,1997)'
_computing_publication_material 'Wingx 1.80.05 (Farrugia, 1999)'
_computing_structure_refinement 'SHELX97 (Sheldrick, 2008)'
_computing_structure_solution 'SHELX97 (Sheldrick, 2008)'
_diffrn_ambient_temperature 293(2)
_diffrn_measured_fraction_theta_full 1.000
_diffrn_measured_fraction_theta_max 1.000
_diffrn_measurement_device_type 'BRUKER SMART APEX CCD DIFFRACTOMETER'
_diffrn_measurement_method 'OMEGA-PHI SCAN'
_diffrn_radiation_monochromator graphite
_diffrn_radiation_source 'fine-focus sealed tube'
_diffrn_radiation_type MoK\a
_diffrn_radiation_wavelength 0.71073
_diffrn_reflns_av_R_equivalents 0.0417
_diffrn_reflns_av_sigmaI/netI 0.0308
_diffrn_reflns_limit_h_max 10
_diffrn_reflns_limit_h_min -10
_diffrn_reflns_limit_k_max 15
_diffrn_reflns_limit_k_min -16
_diffrn_reflns_limit_l_max 20
_diffrn_reflns_limit_l_min -19
_diffrn_reflns_number 20398
_diffrn_reflns_theta_full 27.46
_diffrn_reflns_theta_max 27.46
_diffrn_reflns_theta_min 2.07
_exptl_absorpt_coefficient_mu 1.039
_exptl_crystal_density_diffrn 1.478
_exptl_crystal_density_method 'not measured'
_exptl_crystal_F_000 756
_refine_diff_density_max 0.353
_refine_diff_density_min -0.191
_refine_diff_density_rms 0.041
_refine_ls_abs_structure_details 'Flack H D (1983), Acta Cryst. A39, 876-881'
_refine_ls_abs_structure_Flack 0.001(12)
_refine_ls_extinction_method none
_refine_ls_goodness_of_fit_ref 1.048
_refine_ls_hydrogen_treatment constr
_refine_ls_matrix_type full
_refine_ls_number_parameters 226
_refine_ls_number_reflns 3830
_refine_ls_number_restraints 0
_refine_ls_restrained_S_all 1.048
_refine_ls_R_factor_all 0.0302
_refine_ls_R_factor_gt 0.0258
_refine_ls_shift/su_max 0.000
_refine_ls_shift/su_mean 0.000
_refine_ls_structure_factor_coef Fsqd
_refine_ls_weighting_details 'calc w=1/[\s^2^(Fo^2^)+(0.0297P)^2^+0.1451P] where P=(Fo^2^+2Fc^2^)/3'
_refine_ls_weighting_scheme calc
_refine_ls_wR_factor_gt 0.0582
_refine_ls_wR_factor_ref 0.0602
_reflns_number_gt 3516
_reflns_number_total 3830
_reflns_threshold_expression >2\s(I)
_cod_data_source_file cg2004485_si_010.cif
_cod_data_source_block 6
_cod_database_code 4500883

loop_
_symmetry_equiv_pos_as_xyz
'x, y, z'
'-x+1/2, -y, z+1/2'
'x+1/2, -y+1/2, -z'
'-x, y+1/2, -z+1/2'

loop_
_atom_site_label
_atom_site_type_symbol
_atom_site_fract_x
_atom_site_fract_y
_atom_site_fract_z
_atom_site_U_iso_or_equiv
_atom_site_adp_type
_atom_site_occupancy
_atom_site_symmetry_multiplicity
_atom_site_calc_flag
_atom_site_refinement_flags
Co Co 0.69906(3) 0.583822(18) 0.805574(14) 0.03065(7) Uani 1 1 d .
O1 O 0.57098(18) 0.44815(11) 0.85959(10) 0.0465(4) Uani 1 1 d .
N1 N 0.47359(18) 0.64329(12) 0.84058(9) 0.0318(3) Uani 1 1 d .
C1 C 0.4126(2) 0.73552(16) 0.81698(12) 0.0387(4) Uani 1 1 d .
H1 H 0.4748 0.7815 0.7853 0.046 Uiso 1 1 calc R
C2 C 0.2604(2) 0.76554(18) 0.83777(14) 0.0463(5) Uani 1 1 d .
H2 H 0.2209 0.8300 0.8196 0.056 Uiso 1 1 calc R
C3 C 0.1692(3) 0.69891(19) 0.88544(16) 0.0538(6) Uani 1 1 d .
H3 H 0.0668 0.7175 0.9003 0.065 Uiso 1 1 calc R
C4 C 0.2316(2) 0.60320(18) 0.91134(15) 0.0472(5) Uani 1 1 d .
H4 H 0.1718 0.5565 0.9437 0.057 Uiso 1 1 calc R
C5 C 0.3842(2) 0.57868(17) 0.88804(11) 0.0335(4) Uani 1 1 d .
C6 C 0.4582(2) 0.47407(15) 0.90458(13) 0.0367(4) Uani 1 1 d .
C7 C 0.4010(2) 0.40372(16) 0.97318(12) 0.0410(4) Uani 1 1 d .
C8 C 0.4045(4) 0.29661(18) 0.96034(16) 0.0623(7) Uani 1 1 d .
H8 H 0.4378 0.2696 0.9079 0.075 Uiso 1 1 calc R
C9 C 0.3588(5) 0.2294(2) 1.0249(2) 0.0829(11) Uani 1 1 d .
H9 H 0.3600 0.1572 1.0157 0.099 Uiso 1 1 calc R
C10 C 0.3114(4) 0.2684(2) 1.10281(17) 0.0709(7) Uani 1 1 d .
H10 H 0.2810 0.2225 1.1462 0.085 Uiso 1 1 calc R
C11 C 0.3086(4) 0.3742(2) 1.11698(15) 0.0656(7) Uani 1 1 d .
H11 H 0.2782 0.4003 1.1702 0.079 Uiso 1 1 calc R
C12 C 0.3513(3) 0.44268(18) 1.05177(14) 0.0544(6) Uani 1 1 d .
H12 H 0.3465 0.5149 1.0607 0.065 Uiso 1 1 calc R
N2 N 0.7778(2) 0.60190(16) 0.93506(10) 0.0519(5) Uani 1 1 d .
N3 N 0.5488(2) 0.45406(18) 0.55112(11) 0.0561(5) Uani 1 1 d .
N4 N 0.6153(2) 0.54382(15) 0.68452(11) 0.0503(4) Uani 1 1 d .
N5 N 0.9028(2) 0.49656(14) 0.78436(12) 0.0467(4) Uani 1 1 d .
N6 N 0.8455(2) 0.90673(18) 0.7250(2) 0.0935(10) Uani 1 1 d .
N7 N 0.7876(2) 0.72751(14) 0.76845(12) 0.0477(4) Uani 1 1 d .
C13 C 0.8511(2) 0.57319(18) 0.99218(12) 0.0407(4) Uani 1 1 d .
C14 C 0.5921(2) 0.50224(17) 0.62053(12) 0.0400(4) Uani 1 1 d .
C15 C 1.0163(3) 0.44993(17) 0.77871(15) 0.0478(5) Uani 1 1 d .
C16 C 0.8233(2) 0.81016(18) 0.74942(15) 0.0472(5) Uani 1 1 d .

loop_
_atom_site_aniso_label
_atom_site_aniso_U_11
_atom_site_aniso_U_22
_atom_site_aniso_U_33
_atom_site_aniso_U_23
_atom_site_aniso_U_13
_atom_site_aniso_U_12
Co 0.03198(11) 0.02838(12) 0.03161(11) 0.00168(10) 0.00395(10) 0.00097(11)
O1 0.0465(9) 0.0336(8) 0.0595(9) 0.0098(6) 0.0173(7) 0.0050(6)
N1 0.0336(8) 0.0278(8) 0.0340(7) 0.0013(6) 0.0016(6) -0.0003(6)
C1 0.0413(10) 0.0327(10) 0.0420(10) 0.0061(8) -0.0005(8) 0.0012(8)
C2 0.0461(12) 0.0340(11) 0.0587(12) 0.0039(9) -0.0069(9) 0.0087(9)
C3 0.0351(12) 0.0510(14) 0.0754(15) 0.0003(12) 0.0054(10) 0.0092(10)
C4 0.0371(11) 0.0422(13) 0.0622(12) 0.0059(10) 0.0111(9) 0.0005(9)
C5 0.0329(9) 0.0315(10) 0.0361(8) 0.0013(8) 0.0016(7) -0.0026(9)
C6 0.0365(10) 0.0318(10) 0.0419(10) 0.0034(8) 0.0049(8) -0.0026(8)
C7 0.0424(10) 0.0348(11) 0.0458(10) 0.0062(9) 0.0056(8) -0.0042(9)
C8 0.092(2) 0.0362(13) 0.0584(14) 0.0053(10) 0.0230(14) -0.0006(13)
C9 0.136(3) 0.0342(14) 0.0787(19) 0.0101(13) 0.0292(19) -0.0084(16)
C10 0.096(2) 0.0557(16) 0.0607(14) 0.0220(12) 0.0171(16) -0.0139(17)
C11 0.0856(18) 0.0652(16) 0.0460(11) 0.0086(11) 0.0137(14) -0.0051(16)
C12 0.0738(16) 0.0391(13) 0.0504(12) 0.0025(9) 0.0103(11) -0.0067(11)
N2 0.0564(11) 0.0630(13) 0.0363(8) 0.0058(8) -0.0034(8) -0.0002(10)
N3 0.0428(10) 0.0858(16) 0.0398(9) -0.0196(9) -0.0024(8) 0.0016(10)
N4 0.0510(10) 0.0605(12) 0.0393(9) -0.0100(8) -0.0002(8) 0.0022(9)
N5 0.0407(10) 0.0393(10) 0.0601(11) -0.0045(8) 0.0042(8) 0.0060(8)
N6 0.0426(11) 0.0489(13) 0.189(3) 0.0476(17) -0.0127(14) -0.0124(10)
N7 0.0448(10) 0.0399(10) 0.0582(10) 0.0083(8) 0.0065(9) -0.0094(9)
C13 0.0440(10) 0.0434(12) 0.0346(9) -0.0006(9) 0.0068(8) -0.0010(9)
C14 0.0355(10) 0.0481(12) 0.0363(10) 0.0012(9) -0.0004(8) 0.0055(9)
C15 0.0416(12) 0.0328(11) 0.0690(14) -0.0122(9) 0.0001(10) 0.0006(9)
C16 0.0313(11) 0.0418(12) 0.0684(13) 0.0089(10) -0.0012(10) -0.0050(9)

loop_
_atom_type_symbol
_atom_type_description
_atom_type_scat_dispersion_real
_atom_type_scat_dispersion_imag
_atom_type_scat_source
C C 0.0033 0.0016 'International Tables Vol C Tables 4.2.6.8 and 6.1.1.4'
H H 0.0000 0.0000 'International Tables Vol C Tables 4.2.6.8 and 6.1.1.4'
Co Co 0.3494 0.9721 'International Tables Vol C Tables 4.2.6.8 and 6.1.1.4'
N N 0.0061 0.0033 'International Tables Vol C Tables 4.2.6.8 and 6.1.1.4'
O O 0.0106 0.0060 'International Tables Vol C Tables 4.2.6.8 and 6.1.1.4'

loop_
_geom_angle_atom_site_label_1
_geom_angle_atom_site_label_2
_geom_angle_atom_site_label_3
_geom_angle
_geom_angle_site_symmetry_1
_geom_angle_site_symmetry_3
N7 Co N4 95.00(8) . .
N7 Co N5 97.23(8) . .
N4 Co N5 90.53(7) . .
N7 Co N1 94.84(7) . .
N4 Co N1 90.71(7) . .
N5 Co N1 167.71(7) . .
N7 Co N2 93.19(8) . .
N4 Co N2 171.68(8) . .
N5 Co N2 87.00(8) . .
N1 Co N2 90.04(7) . .
N7 Co O1 168.89(7) . .
N4 Co O1 89.21(7) . .
N5 Co O1 93.00(6) . .
N1 Co O1 74.80(6) . .
N2 Co O1 83.00(7) . .
C6 O1 Co 112.98(13) . .
C1 N1 C5 118.16(17) . .
C1 N1 Co 126.21(13) . .
C5 N1 Co 115.57(13) . .
N1 C1 C2 122.67(19) . .
N1 C1 H1 118.7 . .
C2 C1 H1 118.7 . .
C3 C2 C1 118.9(2) . .
C3 C2 H2 120.5 . .
C1 C2 H2 120.5 . .
C2 C3 C4 119.1(2) . .
C2 C3 H3 120.4 . .
C4 C3 H3 120.4 . .
C5 C4 C3 118.6(2) . .
C5 C4 H4 120.7 . .
C3 C4 H4 120.7 . .
N1 C5 C4 122.5(2) . .
N1 C5 C6 113.83(16) . .
C4 C5 C6 123.36(19) . .
O1 C6 C7 120.34(18) . .
O1 C6 C5 117.83(17) . .
C7 C6 C5 121.82(17) . .
C8 C7 C12 119.2(2) . .
C8 C7 C6 119.18(19) . .
C12 C7 C6 121.52(19) . .
C9 C8 C7 120.1(2) . .
C9 C8 H8 119.9 . .
C7 C8 H8 119.9 . .
C10 C9 C8 120.3(2) . .
C10 C9 H9 119.8 . .
C8 C9 H9 119.8 . .
C11 C10 C9 120.3(2) . .
C11 C10 H10 119.8 . .
C9 C10 H10 119.8 . .
C10 C11 C12 119.8(2) . .
C10 C11 H11 120.1 . .
C12 C11 H11 120.1 . .
C11 C12 C7 120.1(2) . .
C11 C12 H12 119.9 . .
C7 C12 H12 119.9 . .
C13 N2 Co 150.31(19) . .
C14 N3 C13 122.1(2) . 2_664
C14 N4 Co 164.02(18) . .
C15 N5 Co 175.19(19) . .
C15 N6 C16 123.0(2) 4_756 .
C16 N7 Co 173.8(2) . .
N2 C13 N3 171.9(2) . 2_665
N4 C14 N3 173.3(2) . .
N5 C15 N6 173.2(2) . 4_746
N7 C16 N6 172.7(3) . .

loop_
_geom_bond_atom_site_label_1
_geom_bond_atom_site_label_2
_geom_bond_distance
_geom_bond_site_symmetry_2
Co N7 2.0595(18) .
Co N4 2.0789(18) .
Co N5 2.0808(18) .
Co N1 2.1282(16) .
Co N2 2.1377(17) .
Co O1 2.2065(14) .
O1 C6 1.231(2) .
N1 C1 1.334(2) .
N1 C5 1.341(2) .
C1 C2 1.384(3) .
C1 H1 0.9300 .
C2 C3 1.367(3) .
C2 H2 0.9300 .
C3 C4 1.388(3) .
C3 H3 0.9300 .
C4 C5 1.381(3) .
C4 H4 0.9300 .
C5 C6 1.494(3) .
C6 C7 1.476(3) .
C7 C8 1.378(3) .
C7 C12 1.387(3) .
C8 C9 1.376(3) .
C8 H8 0.9300 .
C9 C10 1.371(4) .
C9 H9 0.9300 .
C10 C11 1.365(4) .
C10 H10 0.9300 .
C11 C12 1.386(3) .
C11 H11 0.9300 .
C12 H12 0.9300 .
N2 C13 1.145(3) .
N3 C14 1.296(3) .
N3 C13 1.298(3) 2_664
N4 C14 1.146(3) .
N5 C15 1.135(3) .
N6 C15 1.296(3) 4_756
N6 C16 1.300(3) .
N7 C16 1.134(3) .
C13 N3 1.298(3) 2_665
C15 N6 1.296(3) 4_746

loop_
_geom_torsion_atom_site_label_1
_geom_torsion_atom_site_label_2
_geom_torsion_atom_site_label_3
_geom_torsion_atom_site_label_4
_geom_torsion
_geom_torsion_site_symmetry_1
_geom_torsion_site_symmetry_4
N7 Co O1 C6 2.0(4) . .
N4 Co O1 C6 -110.46(15) . .
N5 Co O1 C6 159.05(15) . .
N1 Co O1 C6 -19.51(14) . .
N2 Co O1 C6 72.44(15) . .
N7 Co N1 C1 17.58(16) . .
N4 Co N1 C1 -77.50(16) . .
N5 Co N1 C1 -173.2(3) . .
N2 Co N1 C1 110.79(16) . .
O1 Co N1 C1 -166.49(17) . .
N7 Co N1 C5 -165.24(13) . .
N4 Co N1 C5 99.68(14) . .
N5 Co N1 C5 3.9(4) . .
N2 Co N1 C5 -72.04(14) . .
O1 Co N1 C5 10.69(13) . .
C5 N1 C1 C2 -1.6(3) . .
Co N1 C1 C2 175.52(15) . .
N1 C1 C2 C3 0.9(3) . .
C1 C2 C3 C4 -0.2(4) . .
C2 C3 C4 C5 0.1(4) . .
C1 N1 C5 C4 1.5(3) . .
Co N1 C5 C4 -175.92(15) . .
C1 N1 C5 C6 175.03(16) . .
Co N1 C5 C6 -2.4(2) . .
C3 C4 C5 N1 -0.8(3) . .
C3 C4 C5 C6 -173.7(2) . .
Co O1 C6 C7 -154.16(15) . .
Co O1 C6 C5 24.9(2) . .
N1 C5 C6 O1 -15.9(3) . .
C4 C5 C6 O1 157.5(2) . .
N1 C5 C6 C7 163.16(18) . .
C4 C5 C6 C7 -23.4(3) . .
O1 C6 C7 C8 -35.9(3) . .
C5 C6 C7 C8 145.1(2) . .
O1 C6 C7 C12 140.9(2) . .
C5 C6 C7 C12 -38.2(3) . .
C12 C7 C8 C9 0.1(5) . .
C6 C7 C8 C9 176.9(3) . .
C7 C8 C9 C10 -0.8(5) . .
C8 C9 C10 C11 0.2(6) . .
C9 C10 C11 C12 1.2(5) . .
C10 C11 C12 C7 -1.9(5) . .
C8 C7 C12 C11 1.3(4) . .
C6 C7 C12 C11 -175.5(2) . .
N7 Co N2 C13 -121.0(4) . .
N4 Co N2 C13 48.9(8) . .
N5 Co N2 C13 -24.0(4) . .
N1 Co N2 C13 144.1(4) . .
O1 Co N2 C13 69.4(4) . .
N7 Co N4 C14 121.7(7) . .
N5 Co N4 C14 24.4(7) . .
N1 Co N4 C14 -143.3(7) . .
N2 Co N4 C14 -48.2(10) . .
O1 Co N4 C14 -68.6(7) . .
N7 Co N5 C15 95(2) . .
N4 Co N5 C15 -170(2) . .
N1 Co N5 C15 -74(2) . .
N2 Co N5 C15 2(2) . .
O1 Co N5 C15 -81(2) . .
N4 Co N7 C16 87.0(18) . .
N5 Co N7 C16 178(100) . .
N1 Co N7 C16 -4.2(18) . .
N2 Co N7 C16 -94.5(18) . .
O1 Co N7 C16 -25(2) . .
Co N2 C13 N3 76(2) . 2_665
Co N4 C14 N3 117.5(19) . .
C13 N3 C14 N4 -174(2) 2_664 .
Co N5 C15 N6 -61(4) . 4_746
Co N7 C16 N6 -27(4) . .
C15 N6 C16 N7 -175(2) 4_756 .
